data_4020844
loop_
_publ_author_name
'M. Heiko Franz'
'Stefanie R\"oper'
'Rudolf Wartchow'
'H. M. R. Hoffmann'

_publ_section_title
;
  The First and Second Cinchona Rearrangement.
  Two Fundamental Transformations of Alkaloid Chemistry
;
_journal_name_full 'Journal of Organic Chemistry'
_journal_page_first 2983
_journal_page_last 2991
_journal_paper_doi 10.1021/jo030363s
_journal_volume 69
_journal_year 2004
_chemical_absolute_configuration sy
_chemical_formula_moiety 'C19 H22 N2 O'
_chemical_formula_sum 'C19 H22 N2 O'
_chemical_formula_weight 294.39
_space_group_IT_number 4
_symmetry_cell_setting monoclinic
_symmetry_space_group_name_Hall 'P 2yb'
_symmetry_space_group_name_H-M 'P 1 21 1'
_cell_angle_alpha 90.00
_cell_angle_beta 90.70(3)
_cell_angle_gamma 90.00
_cell_formula_units_Z 2
_cell_length_a 6.827(2)
_cell_length_b 13.885(3)
_cell_length_c 8.545(3)
_cell_measurement_temperature 300(2)
_cell_volume 809.9(4)
_diffrn_ambient_temperature 300(2)
_exptl_crystal_density_diffrn 1.207
_cod_original_sg_symbol_Hall P_2yb
_cod_original_sg_symbol_H-M 'P 21'
_cod_database_code 4020844

loop_
_symmetry_equiv_pos_as_xyz
'x, y, z'
'-x, y+1/2, -z'

loop_
_atom_site_aniso_label
_atom_site_aniso_U_11
_atom_site_aniso_U_22
_atom_site_aniso_U_33
_atom_site_aniso_U_23
_atom_site_aniso_U_13
_atom_site_aniso_U_12
O1 0.0619(7) 0.0453(8) 0.0755(8) -0.0058(6) 0.0268(6) 0.0007(6)
N1 0.0454(7) 0.0493(9) 0.0501(7) 0.0029(7) 0.0089(6) 0.0013(6)
C2 0.0412(8) 0.0344(10) 0.0452(8) -0.0031(7) 0.0021(6) -0.0050(7)
C3 0.0425(8) 0.0355(10) 0.0539(9) -0.0021(8) 0.0051(7) 0.0015(7)
C4 0.0469(9) 0.0481(12) 0.0643(11) 0.0059(9) -0.0009(8) 0.0037(8)
C5 0.0549(10) 0.0604(13) 0.0469(9) 0.0060(9) -0.0087(8) -0.0055(9)
C6 0.0556(10) 0.0599(13) 0.0460(9) 0.0067(9) 0.0034(8) -0.0029(9)
C7 0.0447(9) 0.0751(14) 0.0636(11) 0.0186(10) 0.0078(8) -0.0041(9)
C8 0.0804(12) 0.0524(13) 0.0588(11) -0.0123(10) 0.0176(9) -0.0005(10)
C9 0.0745(12) 0.078(2) 0.0512(10) -0.0133(10) -0.0024(9) -0.0138(11)
C10 0.0694(12) 0.068(2) 0.0735(13) 0.0121(11) -0.0020(10) -0.0111(11)
C11 0.0798(14) 0.097(2) 0.107(2) 0.041(2) -0.0007(13) -0.0228(13)
N1' 0.0585(9) 0.0457(10) 0.0568(9) 0.0066(7) 0.0071(7) -0.0055(7)
C2' 0.0553(10) 0.0481(12) 0.0736(12) 0.0080(10) 0.0032(9) -0.0126(8)
C3' 0.0510(10) 0.0457(11) 0.0622(11) 0.0046(9) -0.0026(8) -0.0054(9)
C4' 0.0425(8) 0.0356(10) 0.0439(9) -0.0037(7) 0.0055(7) -0.0031(7)
C5' 0.0518(9) 0.0490(11) 0.0440(9) 0.0028(8) -0.0001(8) -0.0091(8)
C6' 0.0555(11) 0.0700(15) 0.0542(11) 0.0032(10) -0.0001(9) -0.0118(9)
C7' 0.0611(11) 0.0746(14) 0.0517(10) 0.0122(11) -0.0058(9) -0.0012(11)
C8' 0.0639(11) 0.0555(13) 0.0481(10) 0.0119(8) 0.0043(9) 0.0006(9)
C9' 0.0491(9) 0.0430(11) 0.0429(9) 0.0004(8) 0.0087(8) 0.0008(8)
C10' 0.0456(9) 0.0407(10) 0.0378(8) -0.0034(7) 0.0087(7) -0.0026(7)

loop_
_atom_site_label
_atom_site_type_symbol
_atom_site_fract_x
_atom_site_fract_y
_atom_site_fract_z
_atom_site_U_iso_or_equiv
_atom_site_thermal_displace_type
_atom_site_occupancy
_atom_site_calc_flag
_atom_site_refinement_flags
_atom_site_disorder_group
O1 O -0.1764(2) 0.35747(9) 0.31064(14) 0.0607(3) Uani 1 d D .
H1 H -0.1206(31) 0.4184(10) 0.3489(28) 0.134(10) Uiso 1 d D .
N1 N 0.2581(2) 0.25052(10) 0.10962(15) 0.0482(3) Uani 1 d . .
C2 C 0.1312(2) 0.28281(11) 0.2375(2) 0.0402(4) Uani 1 d . .
H2 H 0.2008(2) 0.33514(11) 0.2913(2) 0.048 Uiso 1 calc R .
C3 C -0.0655(2) 0.32384(12) 0.1823(2) 0.0439(4) Uani 1 d . .
H3 H -0.1393(2) 0.27097(12) 0.1337(2) 0.053 Uiso 1 calc R .
C4 C -0.0377(2) 0.40097(13) 0.0574(2) 0.0531(5) Uani 1 d . .
H4 H 0.0376(2) 0.45342(13) 0.1029(2) 0.064 Uiso 1 calc R .
H5 H -0.1654(2) 0.42636(13) 0.0282(2) 0.064 Uiso 1 calc R .
C5 C 0.0658(2) 0.36715(14) -0.0927(2) 0.0541(4) Uani 1 d . .
H6 H 0.0102(2) 0.40364(14) -0.1808(2) 0.065 Uiso 1 calc R .
C6 C 0.2893(2) 0.38225(13) -0.0928(2) 0.0538(5) Uani 1 d . .
H7 H 0.3372(2) 0.35419(13) -0.1904(2) 0.065 Uiso 1 calc R .
C7 C 0.3832(2) 0.32421(15) 0.0415(2) 0.0611(5) Uani 1 d . .
H8 H 0.5007(2) 0.29345(15) 0.0031(2) 0.073 Uiso 1 calc R .
H9 H 0.4227(2) 0.36863(15) 0.1236(2) 0.073 Uiso 1 calc R .
C8 C 0.1551(3) 0.19692(14) -0.0139(2) 0.0637(5) Uani 1 d . .
H10 H 0.0705(3) 0.14966(14) 0.0344(2) 0.076 Uiso 1 calc R .
H11 H 0.2508(3) 0.16224(14) -0.0751(2) 0.076 Uiso 1 calc R .
C9 C 0.0304(3) 0.2601(2) -0.1252(2) 0.0680(6) Uani 1 d . .
H12 H 0.0636(3) 0.2458(2) -0.2328(2) 0.082 Uiso 1 calc R .
H13 H -0.1072(3) 0.2455(2) -0.1114(2) 0.082 Uiso 1 calc R .
C10 C 0.3581(3) 0.4845(2) -0.0892(2) 0.0702(6) Uani 1 d . .
H14 H 0.3061(3) 0.5246(2) -0.0131(2) 0.084 Uiso 1 calc R .
C11 C 0.4860(3) 0.5222(2) -0.1850(3) 0.0945(8) Uani 1 d . .
H15 H 0.5413(3) 0.4845(2) -0.2628(3) 0.113 Uiso 1 calc R .
H16 H 0.5212(3) 0.5866(2) -0.1751(3) 0.113 Uiso 1 calc R .
N1' N 0.1051(2) 0.03736(10) 0.5535(2) 0.0536(4) Uani 1 d . .
C2' C -0.0365(3) 0.05793(14) 0.4542(2) 0.0590(5) Uani 1 d . .
H17 H -0.1434(3) 0.01646(14) 0.4491(2) 0.071 Uiso 1 calc R .
C3' C -0.0375(2) 0.13839(13) 0.3551(2) 0.0530(4) Uani 1 d . .
H18 H -0.1451(2) 0.14967(13) 0.2898(2) 0.064 Uiso 1 calc R .
C4' C 0.1172(2) 0.20018(11) 0.3534(2) 0.0406(4) Uani 1 d . .
C5' C 0.4465(2) 0.23891(13) 0.4735(2) 0.0483(4) Uani 1 d . .
H19 H 0.4593(2) 0.29275(13) 0.4097(2) 0.058 Uiso 1 calc R .
C6' C 0.5917(2) 0.21675(14) 0.5785(2) 0.0599(5) Uani 1 d . .
H20 H 0.7016(2) 0.25608(14) 0.5867(2) 0.072 Uiso 1 calc R .
C7' C 0.5766(3) 0.1357(2) 0.6734(2) 0.0625(5) Uani 1 d . .
H21 H 0.6766(3) 0.1214(2) 0.7445(2) 0.075 Uiso 1 calc R .
C8' C 0.4169(3) 0.07708(14) 0.6635(2) 0.0558(5) Uani 1 d . .
H22 H 0.4094(3) 0.02265(14) 0.7266(2) 0.067 Uiso 1 calc R .
C9' C 0.2625(2) 0.09886(11) 0.5575(2) 0.0450(4) Uani 1 d . .
C10' C 0.2761(2) 0.18090(12) 0.4604(2) 0.0413(4) Uani 1 d . .

loop_
_geom_bond_atom_site_label_1
_geom_bond_atom_site_label_2
_geom_bond_distance
_geom_bond_site_symmetry_2
_geom_bond_publ_flag
O1 C3 1.419(2) . ?
N1 C7 1.458(2) . ?
N1 C8 1.464(2) . ?
N1 C2 1.473(2) . ?
C2 C4' 1.519(2) . ?
C2 C3 1.527(2) . ?
C3 C4 1.526(2) . ?
C4 C5 1.545(2) . ?
C5 C9 1.530(3) . ?
C5 C6 1.540(2) . ?
C6 C10 1.496(3) . ?
C6 C7 1.536(2) . ?
C8 C9 1.543(3) . ?
C10 C11 1.313(3) . ?
N1' C2' 1.310(2) . ?
N1' C9' 1.373(2) . ?
C2' C3' 1.402(3) . ?
C3' C4' 1.361(2) . ?
C4' C10' 1.435(2) . ?
C5' C6' 1.364(2) . ?
C5' C10' 1.418(2) . ?
C6' C7' 1.392(3) . ?
C7' C8' 1.362(2) . ?
C8' C9' 1.414(2) . ?
C9' C10' 1.413(2) . ?

loop_
_cod_related_entry_id
_cod_related_entry_database
_cod_related_entry_code
1 ChemSpider 21183949
